data_4076251
loop_
_publ_author_name
'Adrian, Rafael A.'
'Yaklin, Marsha M.'
'Klausmeyer, Kevin K.'

_publ_section_title
;
 Synthesis and Characterization of Bi- and Trinuclear Molybdenum Carbonyl
 Compounds Obtained by Ligand Exchange Reactions of
 [Et4N]3[Mo3(CO)9(OMe)3]
;
_journal_issue 6
_journal_name_full Organometallics
_journal_page_first 1352
_journal_paper_doi 10.1021/om034260b
_journal_volume 23
_journal_year 2004
_chemical_formula_sum 'C50 H81 Mo2 N7 O9'
_chemical_formula_weight 1116.10
_chemical_name_systematic
; 
 ? 
;
_space_group_IT_number 19
_symmetry_cell_setting orthorhombic
_symmetry_space_group_name_Hall 'P 2ac 2ab'
_symmetry_space_group_name_H-M 'P 21 21 21'
_atom_sites_solution_hydrogens geom
_atom_sites_solution_primary direct
_atom_sites_solution_secondary difmap
_audit_creation_method SHELXL-97
_cell_angle_alpha 90.00
_cell_angle_beta 90.00
_cell_angle_gamma 90.00
_cell_formula_units_Z 4
_cell_length_a 11.8918(8)
_cell_length_b 17.5341(12)
_cell_length_c 26.0493(16)
_cell_measurement_reflns_used 184
_cell_measurement_temperature 293(2)
_cell_volume 5431.6(6)
_computing_cell_refinement 'Siemens XSCANS'
_computing_data_collection 'Siemens XSCANS'
_computing_data_reduction 'Siemens SHELXTL'
_computing_molecular_graphics 'Siemens SHELXTL'
_computing_publication_material 'Siemens SHELXTL'
_computing_structure_refinement 'SHELXL-97 (Sheldrick, 1997)'
_computing_structure_solution 'SHELXS-97 (Sheldrick, 1990)'
_diffrn_ambient_temperature 293(2)
_diffrn_measured_fraction_theta_full 0.947
_diffrn_measured_fraction_theta_max 0.947
_diffrn_measurement_method '\w scans'
_diffrn_radiation_monochromator graphite
_diffrn_radiation_source 'fine-focus sealed tube'
_diffrn_radiation_type MoK\a
_diffrn_radiation_wavelength 0.71073
_diffrn_reflns_av_R_equivalents 0.0658
_diffrn_reflns_av_sigmaI/netI 0.0753
_diffrn_reflns_limit_h_max 14
_diffrn_reflns_limit_h_min -15
_diffrn_reflns_limit_k_max 22
_diffrn_reflns_limit_k_min -21
_diffrn_reflns_limit_l_max 19
_diffrn_reflns_limit_l_min -34
_diffrn_reflns_number 34195
_diffrn_reflns_theta_full 28.33
_diffrn_reflns_theta_max 28.33
_diffrn_reflns_theta_min 1.95
_exptl_absorpt_coefficient_mu 0.520
_exptl_absorpt_correction_type SADABS
_exptl_crystal_colour brown
_exptl_crystal_density_diffrn 1.365
_exptl_crystal_density_method 'not measured'
_exptl_crystal_description block
_exptl_crystal_F_000 2344
_exptl_crystal_size_max .35
_exptl_crystal_size_mid .30
_exptl_crystal_size_min .20
_refine_diff_density_max 2.193
_refine_diff_density_min -0.474
_refine_diff_density_rms 0.130
_refine_ls_abs_structure_details 'Flack H D (1983), Acta Cryst. A39, 876-881'
_refine_ls_abs_structure_Flack -0.08(4)
_refine_ls_extinction_method none
_refine_ls_goodness_of_fit_ref 1.015
_refine_ls_hydrogen_treatment mixed
_refine_ls_matrix_type full
_refine_ls_number_parameters 682
_refine_ls_number_reflns 12535
_refine_ls_number_restraints 3
_refine_ls_restrained_S_all 1.015
_refine_ls_R_factor_all 0.0870
_refine_ls_R_factor_gt 0.0590
_refine_ls_shift/su_max 0.002
_refine_ls_shift/su_mean 0.000
_refine_ls_structure_factor_coef Fsqd
_refine_ls_weighting_details 'calc w=1/[\s^2^(Fo^2^)+(0.0850P)^2^+0.0000P] where P=(Fo^2^+2Fc^2^)/3'
_refine_ls_weighting_scheme calc
_refine_ls_wR_factor_gt 0.1403
_refine_ls_wR_factor_ref 0.1541
_reflns_number_gt 8751
_reflns_number_total 12535
_reflns_threshold_expression >2sigma(I)
_cod_data_source_file om034260bsi20031024_025413.cif
_cod_data_source_block kk07
_cod_depositor_comments
;
The following automatic conversions were performed:

'_symmetry_cell_setting' value 'Orthorhombic' changed to
'orthorhombic' according to
/home/saulius/struct/CIF-dictionaries/cif_core.dic dictionary named
'cif_core.dic' version 2.4.1 from 2010-06-29.

Automatic conversion script
Id: cif_fix_values 1715 2011-07-08 13:25:40Z adriana 
;
_cod_original_sg_symbol_H-M P2(1)2(1)2(1)
_cod_database_code 4076251

loop_
_symmetry_equiv_pos_as_xyz
'x, y, z'
'-x+1/2, -y, z+1/2'
'-x, y+1/2, -z+1/2'
'x+1/2, -y+1/2, -z'

loop_
_atom_site_label
_atom_site_type_symbol
_atom_site_fract_x
_atom_site_fract_y
_atom_site_fract_z
_atom_site_U_iso_or_equiv
_atom_site_adp_type
_atom_site_occupancy
_atom_site_symmetry_multiplicity
_atom_site_calc_flag
_atom_site_refinement_flags
_atom_site_disorder_assembly
_atom_site_disorder_group
Mo1 Mo 0.80970(3) 0.87407(3) 0.240389(17) 0.03568(12) Uani 1 1 d . . .
Mo2 Mo 0.65420(4) 0.87384(3) 0.136751(17) 0.03524(12) Uani 1 1 d . . .
O1 O 1.0618(4) 0.8483(3) 0.2637(2) 0.0766(16) Uani 1 1 d . . .
O2 O 0.8231(4) 1.0037(2) 0.32111(16) 0.0525(11) Uani 1 1 d . . .
O3 O 0.7858(4) 0.7573(2) 0.33011(17) 0.0513(11) Uani 1 1 d . . .
O4 O 0.7182(4) 0.8538(2) 0.02223(14) 0.0482(11) Uani 1 1 d . . .
O5 O 0.4805(4) 0.9903(2) 0.09543(16) 0.0510(11) Uani 1 1 d . . .
O6 O 0.4600(4) 0.7676(2) 0.10371(17) 0.0525(11) Uani 1 1 d . . .
O7 O 0.7976(3) 0.9425(2) 0.16886(14) 0.0384(9) Uani 1 1 d . . .
O8 O 0.7776(3) 0.7967(2) 0.17513(15) 0.0392(9) Uani 1 1 d . . .
O9 O 0.6295(3) 0.8853(2) 0.22097(13) 0.0373(9) Uani 1 1 d . . .
N1 N 0.9869(5) 1.2264(3) 0.1227(2) 0.0631(16) Uani 1 1 d . . .
H1A H 0.9407 1.2520 0.0979 0.095 Uiso 1 1 d R . .
H1B H 0.9910 1.2564 0.1534 0.095 Uiso 1 1 d R . .
N2 N 0.8944(6) 0.4884(3) 0.1526(2) 0.0715(18) Uani 1 1 d . . .
H2B H 0.9543 0.4759 0.1759 0.107 Uiso 1 1 d R . .
H20D H 0.9182 0.4790 0.1180 0.107 Uiso 1 1 d R . .
N3 N 0.2533(5) 0.8495(4) 0.3490(2) 0.077(2) Uani 1 1 d . . .
H3A H 0.1884 0.8392 0.3281 0.115 Uiso 1 1 d R . .
H3B H 0.2669 0.8069 0.3713 0.115 Uiso 1 1 d R . .
N4 N 0.5091(4) 0.1217(3) 0.23906(17) 0.0403(10) Uani 1 1 d . . .
N5 N 0.8444(5) 0.9181(3) 0.46296(18) 0.0472(12) Uani 1 1 d . . .
C1 C 0.9662(5) 0.8601(4) 0.2529(2) 0.0481(15) Uani 1 1 d . . .
C2 C 0.8181(5) 0.9537(3) 0.2905(2) 0.0405(13) Uani 1 1 d . . .
C3 C 0.7946(5) 0.8025(4) 0.2954(2) 0.0436(14) Uani 1 1 d . . .
C4 C 0.6975(4) 0.8638(3) 0.0664(2) 0.0384(12) Uani 1 1 d . . .
C5 C 0.5488(5) 0.9479(3) 0.1121(2) 0.0372(13) Uani 1 1 d . . .
C6 C 0.5347(5) 0.8063(3) 0.1175(2) 0.0417(14) Uani 1 1 d . . .
C7 C 0.8456(5) 1.0107(3) 0.1560(2) 0.0427(14) Uani 1 1 d . . .
C8 C 0.7938(6) 1.0587(3) 0.1216(2) 0.0495(16) Uani 1 1 d . . .
H8A H 0.7280 1.0434 0.1054 0.059 Uiso 1 1 calc R . .
C9 C 0.8394(5) 1.1300(4) 0.1112(2) 0.0494(14) Uani 1 1 d . . .
H9A H 0.8029 1.1621 0.0882 0.059 Uiso 1 1 calc R . .
C10 C 0.9384(6) 1.1544(4) 0.1344(2) 0.0548(16) Uani 1 1 d . . .
C11 C 0.9908(5) 1.1035(4) 0.1699(2) 0.0481(15) Uani 1 1 d . . .
H11A H 1.0569 1.1177 0.1864 0.058 Uiso 1 1 calc R . .
C12 C 0.9432(5) 1.0332(3) 0.1796(2) 0.0413(13) Uani 1 1 d . . .
H12A H 0.9780 1.0004 0.2028 0.050 Uiso 1 1 calc R . .
C13 C 0.8080(5) 0.7236(3) 0.1684(2) 0.0395(13) Uani 1 1 d . . .
C14 C 0.8930(5) 0.6897(3) 0.1979(2) 0.0476(15) Uani 1 1 d . . .
H14A H 0.9302 0.7193 0.2222 0.057 Uiso 1 1 calc R . .
C15 C 0.9232(6) 0.6162(4) 0.1924(2) 0.0578(17) Uani 1 1 d . . .
H15A H 0.9825 0.5968 0.2117 0.069 Uiso 1 1 calc R . .
C16 C 0.8664(6) 0.5686(3) 0.1582(3) 0.0537(16) Uani 1 1 d . . .
C17 C 0.7820(6) 0.5998(4) 0.1282(3) 0.0548(17) Uani 1 1 d . . .
H17A H 0.7436 0.5697 0.1046 0.066 Uiso 1 1 calc R . .
C18 C 0.7551(6) 0.6772(3) 0.1335(3) 0.0501(16) Uani 1 1 d . . .
H18A H 0.6993 0.6979 0.1127 0.060 Uiso 1 1 calc R . .
C19 C 0.5379(4) 0.8769(3) 0.25068(19) 0.0356(11) Uani 1 1 d . . .
C20 C 0.4317(5) 0.8641(3) 0.2308(2) 0.0444(14) Uani 1 1 d . . .
H2A H 0.4218 0.8618 0.1955 0.053 Uiso 1 1 calc R . .
C21 C 0.3399(5) 0.8545(3) 0.2630(3) 0.0466(15) Uani 1 1 d . . .
H21A H 0.2698 0.8443 0.2489 0.056 Uiso 1 1 calc R . .
C22 C 0.3505(5) 0.8599(4) 0.3156(3) 0.0530(16) Uani 1 1 d . . .
C23 C 0.4565(5) 0.8755(4) 0.3363(2) 0.0452(13) Uani 1 1 d . . .
H23A H 0.4652 0.8794 0.3717 0.054 Uiso 1 1 calc R . .
C24 C 0.5478(5) 0.8850(3) 0.3046(2) 0.0423(13) Uani 1 1 d . . .
H24A H 0.6173 0.8970 0.3188 0.051 Uiso 1 1 calc R . .
C25 C 0.6273(5) 0.0916(4) 0.2310(3) 0.0487(15) Uani 1 1 d . . .
H25A H 0.6385 0.0480 0.2534 0.058 Uiso 1 1 calc R . .
H25B H 0.6340 0.0737 0.1959 0.058 Uiso 1 1 calc R . .
C26 C 0.7186(5) 0.1477(4) 0.2409(3) 0.0565(17) Uani 1 1 d . . .
H26A H 0.7902 0.1241 0.2350 0.085 Uiso 1 1 calc R . .
H26B H 0.7144 0.1648 0.2759 0.085 Uiso 1 1 calc R . .
H26C H 0.7100 0.1905 0.2183 0.085 Uiso 1 1 calc R . .
C27 C 0.4844(5) 0.1868(3) 0.2037(2) 0.0449(14) Uani 1 1 d . . .
H27A H 0.4069 0.2023 0.2087 0.054 Uiso 1 1 calc R . .
H27B H 0.5319 0.2295 0.2132 0.054 Uiso 1 1 calc R . .
C28 C 0.5018(6) 0.1702(4) 0.1483(2) 0.0548(17) Uani 1 1 d . . .
H28A H 0.4842 0.2147 0.1285 0.082 Uiso 1 1 calc R . .
H28B H 0.4537 0.1289 0.1381 0.082 Uiso 1 1 calc R . .
H28C H 0.5789 0.1562 0.1426 0.082 Uiso 1 1 calc R . .
C29 C 0.4308(5) 0.0554(3) 0.2288(3) 0.0502(15) Uani 1 1 d . . .
H29A H 0.4501 0.0337 0.1957 0.060 Uiso 1 1 calc R . .
H29B H 0.4446 0.0166 0.2546 0.060 Uiso 1 1 calc R . .
C30 C 0.3067(6) 0.0735(4) 0.2288(3) 0.0581(17) Uani 1 1 d . . .
H30A H 0.2647 0.0278 0.2220 0.087 Uiso 1 1 calc R . .
H30B H 0.2910 0.1106 0.2026 0.087 Uiso 1 1 calc R . .
H30C H 0.2855 0.0936 0.2617 0.087 Uiso 1 1 calc R . .
C31 C 0.4952(5) 0.1520(3) 0.2935(2) 0.0462(15) Uani 1 1 d . . .
H31A H 0.5448 0.1954 0.2978 0.055 Uiso 1 1 calc R . .
H31B H 0.4186 0.1702 0.2974 0.055 Uiso 1 1 calc R . .
C32 C 0.5188(6) 0.0963(4) 0.3359(3) 0.0558(17) Uani 1 1 d . . .
H32A H 0.5077 0.1208 0.3685 0.084 Uiso 1 1 calc R . .
H32B H 0.5952 0.0789 0.3334 0.084 Uiso 1 1 calc R . .
H32C H 0.4687 0.0536 0.3330 0.084 Uiso 1 1 calc R . .
C33 C 0.8890(6) 0.8804(4) 0.5089(3) 0.0609(17) Uani 1 1 d . . .
H33A H 0.8289 0.8507 0.5242 0.073 Uiso 1 1 calc R . .
H33B H 0.9095 0.9197 0.5335 0.073 Uiso 1 1 calc R . .
C34 C 0.9903(8) 0.8281(5) 0.5017(3) 0.085(3) Uani 1 1 d . . .
H34A H 1.0117 0.8069 0.5343 0.127 Uiso 1 1 calc R . .
H34B H 1.0519 0.8569 0.4879 0.127 Uiso 1 1 calc R . .
H34C H 0.9711 0.7877 0.4785 0.127 Uiso 1 1 calc R . .
C35 C 0.7507(7) 0.9707(4) 0.4808(3) 0.0646(19) Uani 1 1 d . . .
H35A H 0.7824 1.0099 0.5027 0.078 Uiso 1 1 calc R . .
H35B H 0.6975 0.9416 0.5012 0.078 Uiso 1 1 calc R . .
C36 C 0.6883(7) 1.0086(4) 0.4362(2) 0.067(2) Uani 1 1 d . . .
H36A H 0.6303 1.0412 0.4494 0.101 Uiso 1 1 calc R . .
H36B H 0.6553 0.9701 0.4148 0.101 Uiso 1 1 calc R . .
H36C H 0.7403 1.0384 0.4163 0.101 Uiso 1 1 calc R . .
C37 C 0.9344(6) 0.9600(4) 0.4356(3) 0.0610(19) Uani 1 1 d . . .
H37A H 0.9020 0.9836 0.4054 0.073 Uiso 1 1 calc R . .
H37B H 0.9902 0.9235 0.4241 0.073 Uiso 1 1 calc R . .
C38 C 0.9924(7) 1.0201(5) 0.4662(3) 0.071(2) Uani 1 1 d . . .
H38A H 1.0491 1.0440 0.4455 0.106 Uiso 1 1 calc R . .
H38B H 1.0269 0.9974 0.4958 0.106 Uiso 1 1 calc R . .
H38C H 0.9387 1.0577 0.4770 0.106 Uiso 1 1 calc R . .
C39 C 0.7969(6) 0.8594(4) 0.4253(3) 0.0621(19) Uani 1 1 d . . .
H39A H 0.7742 0.8856 0.3942 0.075 Uiso 1 1 calc R . .
H39B H 0.8560 0.8238 0.4163 0.075 Uiso 1 1 calc R . .
C40 C 0.6975(7) 0.8152(5) 0.4458(3) 0.074(2) Uani 1 1 d . . .
H40A H 0.6724 0.7795 0.4203 0.111 Uiso 1 1 calc R . .
H40B H 0.6375 0.8498 0.4538 0.111 Uiso 1 1 calc R . .
H40C H 0.7194 0.7881 0.4762 0.111 Uiso 1 1 calc R . .
N6 N 0.0838(19) 0.8147(14) 0.0803(9) 0.049(11) Uani 0.529(8) 1 d P A 1
C41 C 0.0917(11) 0.7493(8) 0.1219(5) 0.063(4) Uani 0.529(8) 1 d P A 1
H41A H 0.1056 0.7735 0.1548 0.075 Uiso 0.529(8) 1 calc PR A 1
H41B H 0.0182 0.7255 0.1241 0.075 Uiso 0.529(8) 1 calc PR A 1
C42 C 0.175(3) 0.6882(19) 0.1160(11) 0.053(6) Uani 0.529(8) 1 d P A 1
H42A H 0.1692 0.6537 0.1444 0.079 Uiso 0.529(8) 1 calc PR A 1
H42B H 0.2489 0.7098 0.1149 0.079 Uiso 0.529(8) 1 calc PR A 1
H42C H 0.1605 0.6612 0.0846 0.079 Uiso 0.529(8) 1 calc PR A 1
C43 C 0.1946(10) 0.8502(9) 0.0757(5) 0.064(4) Uani 0.529(8) 1 d P A 1
H43A H 0.1948 0.8832 0.0458 0.076 Uiso 0.529(8) 1 calc PR A 1
H43B H 0.2502 0.8106 0.0700 0.076 Uiso 0.529(8) 1 calc PR A 1
C44 C 0.2284(13) 0.8963(11) 0.1222(8) 0.085(6) Uani 0.529(8) 1 d P A 1
H44A H 0.3018 0.9175 0.1168 0.128 Uiso 0.529(8) 1 calc PR A 1
H44B H 0.2296 0.8638 0.1519 0.128 Uiso 0.529(8) 1 calc PR A 1
H44C H 0.1752 0.9367 0.1274 0.128 Uiso 0.529(8) 1 calc PR A 1
C45 C 0.0670(11) 0.7758(8) 0.0272(5) 0.058(4) Uani 0.529(8) 1 d P A 1
H45A H 0.1235 0.7364 0.0230 0.070 Uiso 0.529(8) 1 calc PR A 1
H45B H 0.0786 0.8134 0.0004 0.070 Uiso 0.529(8) 1 calc PR A 1
C46 C -0.054(2) 0.7386(18) 0.0201(10) 0.047(5) Uani 0.529(8) 1 d P A 1
H46A H -0.0592 0.7154 -0.0131 0.070 Uiso 0.529(8) 1 calc PR A 1
H46B H -0.1108 0.7775 0.0232 0.070 Uiso 0.529(8) 1 calc PR A 1
H46C H -0.0660 0.7006 0.0461 0.070 Uiso 0.529(8) 1 calc PR A 1
C47 C -0.0124(9) 0.8634(8) 0.0929(4) 0.051(3) Uani 0.529(8) 1 d P A 1
H47A H -0.0025 0.8847 0.1270 0.061 Uiso 0.529(8) 1 calc PR A 1
H47B H -0.0807 0.8331 0.0930 0.061 Uiso 0.529(8) 1 calc PR A 1
C48 C -0.0241(19) 0.9324(9) 0.0511(6) 0.061(6) Uani 0.529(8) 1 d P A 1
H48A H -0.0866 0.9643 0.0602 0.092 Uiso 0.529(8) 1 calc PR A 1
H48B H -0.0362 0.9113 0.0176 0.092 Uiso 0.529(8) 1 calc PR A 1
H48C H 0.0437 0.9622 0.0510 0.092 Uiso 0.529(8) 1 calc PR A 1
N6A N 0.084(3) 0.8146(19) 0.0802(8) 0.058(14) Uani 0.471(8) 1 d P A 2
C41A C 0.1854(12) 0.7677(8) 0.0778(6) 0.054(4) Uani 0.471(8) 1 d P A 2
H41C H 0.1903 0.7460 0.0436 0.065 Uiso 0.471(8) 1 calc PR A 2
H41D H 0.2500 0.8008 0.0822 0.065 Uiso 0.471(8) 1 calc PR A 2
C42A C 0.194(4) 0.707(2) 0.1142(16) 0.074(11) Uani 0.471(8) 1 d P A 2
H42D H 0.2631 0.6795 0.1089 0.112 Uiso 0.471(8) 1 calc PR A 2
H42E H 0.1318 0.6723 0.1098 0.112 Uiso 0.471(8) 1 calc PR A 2
H42F H 0.1928 0.7270 0.1484 0.112 Uiso 0.471(8) 1 calc PR A 2
C43A C 0.0757(12) 0.8534(8) 0.1350(5) 0.051(4) Uani 0.471(8) 1 d P A 2
H43C H 0.0099 0.8860 0.1358 0.061 Uiso 0.471(8) 1 calc PR A 2
H43D H 0.0655 0.8140 0.1607 0.061 Uiso 0.471(8) 1 calc PR A 2
C44A C 0.1775(12) 0.9000(9) 0.1488(7) 0.062(4) Uani 0.471(8) 1 d P A 2
H44D H 0.1669 0.9226 0.1820 0.092 Uiso 0.471(8) 1 calc PR A 2
H44E H 0.1879 0.9395 0.1237 0.092 Uiso 0.471(8) 1 calc PR A 2
H44F H 0.2427 0.8677 0.1494 0.092 Uiso 0.471(8) 1 calc PR A 2
C45A C -0.0251(10) 0.7777(7) 0.0736(5) 0.039(3) Uani 0.471(8) 1 d P A 2
H45C H -0.0398 0.7460 0.1034 0.046 Uiso 0.471(8) 1 calc PR A 2
H45D H -0.0828 0.8168 0.0725 0.046 Uiso 0.471(8) 1 calc PR A 2
C46A C -0.034(4) 0.734(3) 0.0309(15) 0.093(14) Uani 0.471(8) 1 d P A 2
H46D H -0.1080 0.7126 0.0290 0.140 Uiso 0.471(8) 1 calc PR A 2
H46E H 0.0207 0.6938 0.0322 0.140 Uiso 0.471(8) 1 calc PR A 2
H46F H -0.0205 0.7651 0.0011 0.140 Uiso 0.471(8) 1 calc PR A 2
C47A C 0.0904(12) 0.8807(11) 0.0432(6) 0.066(4) Uani 0.471(8) 1 d P A 2
H47C H 0.1555 0.9116 0.0515 0.079 Uiso 0.471(8) 1 calc PR A 2
H47D H 0.1004 0.8611 0.0087 0.079 Uiso 0.471(8) 1 calc PR A 2
C48A C -0.002(3) 0.925(3) 0.044(2) 0.24(3) Uani 0.471(8) 1 d P A 2
H48D H 0.0062 0.9661 0.0206 0.353 Uiso 0.471(8) 1 calc PR A 2
H48E H -0.0120 0.9448 0.0785 0.353 Uiso 0.471(8) 1 calc PR A 2
H48F H -0.0666 0.8948 0.0353 0.353 Uiso 0.471(8) 1 calc PR A 2
N7 N 0.3268(12) 0.8485(8) 0.4735(5) 0.184(5) Uiso 1 1 d D . .
C49 C 0.3078(15) 0.8726(11) 0.5137(5) 0.198(7) Uiso 1 1 d D . .
C50 C 0.2990(10) 0.8928(6) 0.5676(4) 0.126(5) Uiso 1 1 d D . .
H50A H 0.295(9) 0.852(3) 0.5859(15) 0.190 Uiso 1 1 calc R . .
H50B H 0.239(7) 0.920(6) 0.5724(9) 0.190 Uiso 1 1 calc R . .
H50C H 0.358(6) 0.919(6) 0.5767(13) 0.190 Uiso 1 1 calc R . .

loop_
_atom_site_aniso_label
_atom_site_aniso_U_11
_atom_site_aniso_U_22
_atom_site_aniso_U_33
_atom_site_aniso_U_23
_atom_site_aniso_U_13
_atom_site_aniso_U_12
Mo1 0.0320(2) 0.0424(2) 0.0327(2) 0.0007(2) -0.00429(17) 0.0009(2)
Mo2 0.0373(2) 0.0365(2) 0.0319(2) 0.0025(2) -0.00631(18) -0.0027(2)
O1 0.039(3) 0.088(4) 0.103(4) 0.003(3) -0.013(3) 0.003(2)
O2 0.056(3) 0.056(2) 0.046(3) -0.006(2) 0.001(2) -0.001(2)
O3 0.051(3) 0.057(3) 0.045(3) 0.014(2) -0.009(2) -0.001(2)
O4 0.060(3) 0.056(3) 0.029(2) -0.0027(17) -0.0092(18) 0.000(2)
O5 0.063(3) 0.048(2) 0.042(2) -0.0012(19) -0.015(2) 0.010(2)
O6 0.054(3) 0.051(3) 0.053(3) 0.009(2) -0.011(2) -0.015(2)
O7 0.036(2) 0.043(2) 0.036(2) 0.0018(17) -0.0006(17) -0.0111(17)
O8 0.039(2) 0.040(2) 0.038(2) -0.0008(17) -0.0054(17) 0.0042(17)
O9 0.0339(19) 0.051(2) 0.0272(18) 0.0013(17) -0.0021(14) -0.0012(18)
N1 0.068(4) 0.056(3) 0.066(4) 0.012(3) -0.009(3) -0.021(3)
N2 0.076(4) 0.061(4) 0.077(5) -0.011(3) 0.019(3) 0.017(3)
N3 0.049(4) 0.102(5) 0.079(5) 0.021(4) 0.014(3) 0.000(3)
N4 0.042(2) 0.036(2) 0.043(3) 0.000(3) -0.002(2) 0.009(2)
N5 0.058(3) 0.049(3) 0.034(3) -0.001(2) 0.002(2) 0.000(3)
C1 0.033(3) 0.058(4) 0.054(4) -0.002(3) -0.006(3) -0.001(3)
C2 0.033(3) 0.046(3) 0.042(3) 0.003(3) -0.005(3) 0.002(3)
C3 0.034(3) 0.051(3) 0.046(4) -0.013(3) -0.010(3) 0.006(3)
C4 0.040(3) 0.035(3) 0.039(3) -0.002(2) -0.012(2) -0.002(3)
C5 0.046(3) 0.037(3) 0.029(3) -0.006(2) 0.000(3) -0.002(3)
C6 0.048(4) 0.039(3) 0.039(3) 0.007(3) -0.010(3) -0.001(3)
C7 0.046(3) 0.039(3) 0.043(3) -0.012(2) -0.012(3) 0.005(3)
C8 0.051(4) 0.058(4) 0.039(3) 0.004(3) -0.010(3) -0.016(3)
C9 0.049(3) 0.055(3) 0.045(3) 0.013(3) -0.007(3) -0.010(4)
C10 0.058(4) 0.064(4) 0.042(4) -0.001(3) -0.004(3) -0.015(3)
C11 0.044(3) 0.064(4) 0.037(3) -0.009(3) -0.004(3) -0.011(3)
C12 0.034(3) 0.053(3) 0.037(3) 0.004(3) 0.002(2) 0.000(3)
C13 0.039(3) 0.043(3) 0.036(3) 0.003(2) 0.004(3) 0.002(3)
C14 0.054(4) 0.048(3) 0.041(3) 0.003(3) 0.007(3) 0.012(3)
C15 0.058(4) 0.065(5) 0.050(4) 0.007(3) 0.011(3) 0.012(4)
C16 0.058(4) 0.044(3) 0.059(4) 0.005(3) 0.016(3) 0.010(3)
C17 0.055(4) 0.059(4) 0.050(4) -0.015(3) 0.011(3) 0.007(3)
C18 0.053(4) 0.050(3) 0.047(4) 0.003(3) 0.005(3) 0.001(3)
C19 0.046(3) 0.021(2) 0.040(3) 0.011(3) 0.007(2) 0.000(3)
C20 0.045(3) 0.036(3) 0.053(4) -0.005(3) 0.001(3) 0.006(3)
C21 0.033(3) 0.038(3) 0.069(4) 0.006(3) -0.002(3) -0.002(2)
C22 0.039(3) 0.058(4) 0.062(4) 0.003(3) 0.011(3) 0.004(3)
C23 0.043(3) 0.050(3) 0.042(3) -0.007(3) 0.010(2) 0.004(3)
C24 0.037(3) 0.049(3) 0.041(3) -0.002(3) -0.004(2) 0.002(3)
C25 0.049(4) 0.049(3) 0.047(4) -0.003(3) 0.003(3) 0.011(3)
C26 0.049(4) 0.064(4) 0.057(4) -0.004(3) 0.003(3) 0.010(3)
C27 0.048(4) 0.037(3) 0.050(4) 0.000(3) -0.002(3) 0.004(3)
C28 0.064(5) 0.055(4) 0.045(4) 0.005(3) -0.012(3) 0.003(3)
C29 0.047(4) 0.041(3) 0.062(4) -0.013(3) 0.001(3) 0.002(3)
C30 0.052(4) 0.048(3) 0.074(5) 0.002(3) 0.007(4) -0.005(3)
C31 0.049(4) 0.048(3) 0.042(3) -0.006(3) 0.004(3) 0.000(3)
C32 0.065(4) 0.049(3) 0.054(4) -0.008(3) -0.002(3) 0.004(3)
C33 0.060(4) 0.062(4) 0.061(4) -0.005(4) 0.006(3) 0.001(4)
C34 0.107(7) 0.101(6) 0.046(4) 0.003(4) -0.021(4) 0.023(5)
C35 0.080(5) 0.057(4) 0.057(5) -0.002(3) 0.003(4) 0.004(4)
C36 0.076(5) 0.079(5) 0.047(4) 0.005(4) 0.011(4) 0.013(4)
C37 0.063(5) 0.071(5) 0.050(4) -0.004(3) 0.003(3) -0.004(4)
C38 0.071(5) 0.084(5) 0.058(5) -0.012(4) 0.009(4) -0.027(4)
C39 0.062(4) 0.076(5) 0.048(4) -0.011(3) -0.003(3) -0.003(4)
C40 0.072(5) 0.088(5) 0.062(5) -0.020(4) 0.007(4) -0.025(4)
N6 0.029(13) 0.046(15) 0.071(19) 0.005(11) 0.015(10) 0.019(11)
C41 0.045(7) 0.090(10) 0.053(8) 0.022(7) 0.011(6) -0.002(7)
C42 0.049(15) 0.056(14) 0.055(11) 0.012(8) -0.009(9) -0.002(11)
C43 0.038(7) 0.094(11) 0.059(8) 0.025(7) 0.003(6) 0.007(7)
C44 0.033(8) 0.117(15) 0.106(15) -0.012(11) -0.003(8) 0.006(9)
C45 0.052(8) 0.078(9) 0.046(8) -0.011(7) -0.007(6) 0.012(7)
C46 0.038(12) 0.067(11) 0.036(8) -0.022(8) -0.016(8) 0.010(8)
C47 0.038(6) 0.070(9) 0.044(6) -0.011(6) 0.016(5) 0.015(6)
C48 0.090(14) 0.046(8) 0.049(8) -0.028(7) -0.039(8) 0.043(8)
N6A 0.07(2) 0.09(3) 0.011(10) 0.001(12) -0.013(11) -0.021(17)
C41A 0.038(8) 0.066(9) 0.058(9) 0.000(7) 0.011(6) 0.011(7)
C42A 0.043(13) 0.056(18) 0.12(2) 0.019(13) 0.018(11) -0.019(12)
C43A 0.060(8) 0.063(9) 0.029(6) -0.020(6) -0.015(6) 0.002(6)
C44A 0.031(8) 0.079(10) 0.074(12) -0.016(8) -0.019(7) 0.000(7)
C45A 0.034(6) 0.053(7) 0.029(6) 0.001(5) -0.004(5) 0.001(6)
C46A 0.053(18) 0.11(2) 0.11(3) 0.01(2) -0.045(15) -0.005(14)
C47A 0.051(9) 0.092(12) 0.055(9) -0.002(9) 0.012(6) -0.006(10)
C48A 0.06(2) 0.34(7) 0.31(6) 0.14(5) -0.07(3) -0.01(3)

loop_
_atom_type_symbol
_atom_type_description
_atom_type_scat_dispersion_real
_atom_type_scat_dispersion_imag
_atom_type_scat_source
C C 0.0033 0.0016 'International Tables Vol C Tables 4.2.6.8 and 6.1.1.4'
H H 0.0000 0.0000 'International Tables Vol C Tables 4.2.6.8 and 6.1.1.4'
N N 0.0061 0.0033 'International Tables Vol C Tables 4.2.6.8 and 6.1.1.4'
O O 0.0106 0.0060 'International Tables Vol C Tables 4.2.6.8 and 6.1.1.4'
Mo Mo -1.6832 0.6857 'International Tables Vol C Tables 4.2.6.8 and 6.1.1.4'

loop_
_geom_angle_atom_site_label_1
_geom_angle_atom_site_label_2
_geom_angle_atom_site_label_3
_geom_angle
C1 Mo1 C3 83.1(3)
C1 Mo1 C2 85.7(3)
C3 Mo1 C2 88.4(2)
C1 Mo1 O8 102.8(2)
C3 Mo1 O8 99.1(2)
C2 Mo1 O8 169.2(2)
C1 Mo1 O9 176.0(2)
C3 Mo1 O9 98.0(2)
C2 Mo1 O9 98.2(2)
O8 Mo1 O9 73.18(14)
C1 Mo1 O7 106.1(2)
C3 Mo1 O7 167.6(2)
C2 Mo1 O7 100.49(19)
O8 Mo1 O7 70.99(13)
O9 Mo1 O7 72.38(14)
C4 Mo2 C5 85.3(2)
C4 Mo2 C6 83.8(2)
C5 Mo2 C6 81.1(2)
C4 Mo2 O9 171.98(17)
C5 Mo2 O9 100.55(18)
C6 Mo2 O9 102.5(2)
C4 Mo2 O8 101.34(19)
C5 Mo2 O8 172.32(18)
C6 Mo2 O8 103.36(19)
O9 Mo2 O8 72.50(14)
C4 Mo2 O7 101.63(18)
C5 Mo2 O7 104.98(19)
C6 Mo2 O7 172.06(19)
O9 Mo2 O7 71.64(13)
O8 Mo2 O7 70.05(13)
C7 O7 Mo1 130.7(3)
C7 O7 Mo2 133.9(3)
Mo1 O7 Mo2 94.14(13)
C13 O8 Mo1 129.8(3)
C13 O8 Mo2 134.1(3)
Mo1 O8 Mo2 94.98(14)
C19 O9 Mo1 130.1(3)
C19 O9 Mo2 131.7(3)
Mo1 O9 Mo2 95.14(13)
C27 N4 C29 110.9(4)
C27 N4 C25 111.2(5)
C29 N4 C25 106.2(4)
C27 N4 C31 106.7(4)
C29 N4 C31 111.4(4)
C25 N4 C31 110.5(4)
C33 N5 C37 110.8(5)
C33 N5 C35 106.7(5)
C37 N5 C35 112.1(5)
C33 N5 C39 110.8(5)
C37 N5 C39 107.0(5)
C35 N5 C39 109.5(5)
O1 C1 Mo1 175.3(6)
O2 C2 Mo1 179.2(5)
O3 C3 Mo1 179.6(6)
O4 C4 Mo2 175.2(5)
O5 C5 Mo2 176.2(5)
O6 C6 Mo2 176.6(5)
O7 C7 C12 119.6(5)
O7 C7 C8 120.6(5)
C12 C7 C8 119.7(6)
C7 C8 C9 120.2(6)
C8 C9 C10 121.5(6)
C9 C10 N1 121.6(6)
C9 C10 C11 117.2(6)
N1 C10 C11 121.1(6)
C12 C11 C10 120.0(5)
C7 C12 C11 121.3(6)
O8 C13 C18 121.9(5)
O8 C13 C14 121.8(5)
C18 C13 C14 116.3(5)
C15 C14 C13 122.7(6)
C14 C15 C16 120.7(7)
C17 C16 C15 118.4(6)
C17 C16 N2 119.5(7)
C15 C16 N2 122.1(7)
C16 C17 C18 119.4(7)
C13 C18 C17 122.3(6)
O9 C19 C20 122.8(5)
O9 C19 C24 119.5(5)
C20 C19 C24 117.6(4)
C19 C20 C21 120.8(6)
C22 C21 C20 121.4(6)
C21 C22 C23 118.7(5)
C21 C22 N3 120.8(6)
C23 C22 N3 120.6(6)
C24 C23 C22 120.2(5)
C23 C24 C19 121.2(5)
C26 C25 N4 115.0(5)
C28 C27 N4 114.9(5)
C30 C29 N4 116.2(5)
C32 C31 N4 116.0(5)
N5 C33 C34 117.1(6)
N5 C35 C36 112.7(6)
N5 C37 C38 115.4(6)
C40 C39 N5 114.1(5)
C43 N6 C47 118.4(19)
C43 N6 C45 103.2(15)
C47 N6 C45 110.8(16)
C43 N6 C41 108.2(15)
C47 N6 C41 108.4(16)
C45 N6 C41 107.4(17)
C42 C41 N6 119.8(15)
N6 C43 C44 113.6(14)
N6 C45 C46 113.5(15)
N6 C47 C48 110.4(14)
C41A N6A C45A 119(2)
C41A N6A C47A 112(2)
C45A N6A C47A 107.9(17)
C41A N6A C43A 109.5(16)
C45A N6A C43A 103.7(19)
C47A N6A C43A 104(2)
C42A C41A N6A 117(2)
C44A C43A N6A 113.3(17)
C46A C45A N6A 114(2)
C48A C47A N6A 113(3)
N7 C49 C50 169(2)

loop_
_geom_bond_atom_site_label_1
_geom_bond_atom_site_label_2
_geom_bond_distance
Mo1 C1 1.906(6)
Mo1 C3 1.914(7)
Mo1 C2 1.914(6)
Mo1 O8 2.208(4)
Mo1 O9 2.211(3)
Mo1 O7 2.221(4)
Mo2 C4 1.911(6)
Mo2 C5 1.915(6)
Mo2 C6 1.917(6)
Mo2 O9 2.223(3)
Mo2 O8 2.232(4)
Mo2 O7 2.248(4)
O1 C1 1.188(7)
O2 C2 1.186(7)
O3 C3 1.206(7)
O4 C4 1.190(6)
O5 C5 1.184(7)
O6 C6 1.175(7)
O7 C7 1.368(7)
O8 C13 1.345(7)
O9 C19 1.344(6)
N1 C10 1.420(8)
N2 C16 1.452(8)
N3 C22 1.459(8)
N4 C27 1.496(7)
N4 C29 1.512(8)
N4 C25 1.517(7)
N4 C31 1.524(7)
N5 C33 1.467(8)
N5 C37 1.480(8)
N5 C35 1.520(9)
N5 C39 1.529(8)
C7 C12 1.373(8)
C7 C8 1.373(8)
C8 C9 1.391(8)
C9 C10 1.391(8)
C10 C11 1.428(9)
C11 C12 1.379(8)
C13 C18 1.372(8)
C13 C14 1.402(8)
C14 C15 1.346(9)
C15 C16 1.395(10)
C16 C17 1.386(9)
C17 C18 1.401(8)
C19 C20 1.383(8)
C19 C24 1.416(7)
C20 C21 1.387(8)
C21 C22 1.378(9)
C22 C23 1.398(8)
C23 C24 1.376(8)
C25 C26 1.488(9)
C27 C28 1.485(8)
C29 C30 1.509(9)
C31 C32 1.500(9)
C33 C34 1.525(10)
C35 C36 1.532(9)
C37 C38 1.491(10)
C39 C40 1.511(10)
N6 C43 1.46(3)
N6 C47 1.46(2)
N6 C45 1.55(3)
N6 C41 1.58(3)
C41 C42 1.47(4)
C43 C44 1.51(2)
C45 C46 1.59(3)
C47 C48 1.63(2)
N6A C41A 1.46(3)
N6A C45A 1.46(3)
N6A C47A 1.51(4)
N6A C43A 1.59(3)
C41A C42A 1.44(4)
C43A C44A 1.504(19)
C45A C46A 1.35(4)
C47A C48A 1.34(4)
N7 C49 1.151(8)
C49 C50 1.453(8)
